data_7713483
loop_
_publ_author_name
'Martinez, Roxanna'
'Jackson, Cassidy E.'
'\"Ung\"or, \"Okten'
'van Tol, Johan'
'Zadrozny, Joseph'

_publ_section_title
;
 Impact of Ligand Chlorination and Counterion Tuning on High-Field Spin
 Relaxation in a Series of V(IV) Complexes
;
_journal_name_full 'Dalton Transactions'
_journal_paper_doi 10.1039/D3DT01274C
_journal_year 2023
_chemical_formula_moiety 'C18 H6 Cl6 O6 V, 2(C12 H28 N) 1.7[C4H8O]'
_chemical_formula_sum 'C42 H62 Cl6 N2 O6 V'
_chemical_formula_weight 954.57
_chemical_properties_physical Air-sensitive,Moisture-sensitive,Air-sensitive,Moisture-sensitive
_space_group_crystal_system trigonal
_space_group_IT_number 152
_space_group_name_Hall 'P 31 2"'
_space_group_name_H-M_alt 'P 31 2 1'
_atom_sites_solution_hydrogens geom
_audit_creation_date 2022-03-07
_audit_creation_method
;
Olex2 1.2
(compiled 2018.05.29 svn.r3508 for OlexSys, GUI svn.r5506)
;
_audit_update_record
;
2023-07-07 deposited with the CCDC.	2023-07-13 downloaded from the CCDC.
;
_cell_angle_alpha 90
_cell_angle_beta 90
_cell_angle_gamma 120
_cell_formula_units_Z 3
_cell_length_a 15.2509(4)
_cell_length_b 15.2509(4)
_cell_length_c 18.9173(6)
_cell_measurement_reflns_used 9044
_cell_measurement_temperature 104(2)
_cell_measurement_theta_max 29.00
_cell_measurement_theta_min 2.65
_cell_volume 3810.49(19)
_computing_cell_refinement 'SAINT V8.38A (?, 2016)'
_computing_data_reduction 'SAINT V8.38A (?, 2016)'
_computing_molecular_graphics 'Olex2 (Dolomanov et al., 2009)'
_computing_publication_material 'Olex2 (Dolomanov et al., 2009)'
_computing_structure_refinement 'XL (Sheldrick, 2008)'
_computing_structure_solution 'SHELXT 2014/5 (Sheldrick, 2014)'
_diffrn_ambient_temperature 104.52
_diffrn_measured_fraction_theta_full 0.999
_diffrn_measured_fraction_theta_max 0.999
_diffrn_measurement_device_type 'Bruker APEX-II CCD'
_diffrn_measurement_method '\f and \w scans'
_diffrn_radiation_type MoK\a
_diffrn_radiation_wavelength 0.71073
_diffrn_reflns_av_R_equivalents 0.0832
_diffrn_reflns_av_unetI/netI 0.0181
_diffrn_reflns_Laue_measured_fraction_full 0.999
_diffrn_reflns_Laue_measured_fraction_max 0.999
_diffrn_reflns_limit_h_max 19
_diffrn_reflns_limit_h_min -19
_diffrn_reflns_limit_k_max 19
_diffrn_reflns_limit_k_min -19
_diffrn_reflns_limit_l_max 24
_diffrn_reflns_limit_l_min -24
_diffrn_reflns_number 227182
_diffrn_reflns_point_group_measured_fraction_full 0.999
_diffrn_reflns_point_group_measured_fraction_max 0.999
_diffrn_reflns_theta_full 25.242
_diffrn_reflns_theta_max 27.472
_diffrn_reflns_theta_min 1.542
_diffrn_standards_number 0
_exptl_absorpt_coefficient_mu 0.553
_exptl_absorpt_correction_T_max 0.7465
_exptl_absorpt_correction_T_min 0.6377
_exptl_absorpt_correction_type none
_exptl_absorpt_process_details
;
SADABS-2016/2 (Bruker,2016/2) was used for absorption correction.
wR2(int) was 0.1562 before and 0.0977 after correction.
The Ratio of minimum to maximum transmission is 0.8543.
The \l/2 correction factor is Not present.
;
_exptl_crystal_colour 'dark blue'
_exptl_crystal_density_diffrn 1.248
_exptl_crystal_description block
_exptl_crystal_F_000 1503
_exptl_crystal_recrystallization_method 'Re-crystallisation from solvent: HMDSO, THF'
_exptl_crystal_size_max 0.143
_exptl_crystal_size_mid 0.117
_exptl_crystal_size_min 0.086
_refine_diff_density_max 0.488
_refine_diff_density_min -0.298
_refine_diff_density_rms 0.074
_refine_ls_abs_structure_details
;
 Flack x determined using 2302 quotients [(I+)-(I-)]/[(I+)+(I-)]
 (Parsons, Flack and Wagner, Acta Cryst. B69 (2013) 249-259).
;
_refine_ls_abs_structure_Flack -0.002(7)
_refine_ls_extinction_method none
_refine_ls_goodness_of_fit_ref 1.120
_refine_ls_hydrogen_treatment constr
_refine_ls_matrix_type full
_refine_ls_number_parameters 261
_refine_ls_number_reflns 5840
_refine_ls_number_restraints 0
_refine_ls_restrained_S_all 1.120
_refine_ls_R_factor_all 0.0362
_refine_ls_R_factor_gt 0.0304
_refine_ls_shift/su_max 0.000
_refine_ls_shift/su_mean 0.000
_refine_ls_structure_factor_coef Fsqd
_refine_ls_weighting_details 'w=1/[\s^2^(Fo^2^)+(0.0482P)^2^+1.6329P] where P=(Fo^2^+2Fc^2^)/3'
_refine_ls_weighting_scheme calc
_refine_ls_wR_factor_gt 0.0794
_refine_ls_wR_factor_ref 0.0892
_reflns_Friedel_coverage 0.801
_reflns_Friedel_fraction_full 1.000
_reflns_Friedel_fraction_max 1.000
_reflns_number_gt 5400
_reflns_number_total 5840
_reflns_threshold_expression 'I > 2\s(I)'
_cod_data_source_file d3dt01274c2.cif
_cod_data_source_block Complex5_104K
_cod_original_cell_volume 3810.5(2)
_cod_database_code 7713483
_shelx_shelxl_version_number 2018/3
_shelx_space_group_comment
;
The symmetry employed for this shelxl refinement is uniquely defined
by the following loop, which should always be used as a source of
symmetry information in preference to the above space-group names.
They are only intended as comments.
;
_shelx_estimated_absorpt_t_max 0.954
_shelx_estimated_absorpt_t_min 0.925
_olex2_refinement_description
;
1. Fixed Uiso
 At 1.2 times of:
  All C(H) groups, All C(H,H) groups, All N(H) groups
 At 1.5 times of:
  All C(H,H,H) groups
2.a Ternary CH refined with riding coordinates:
 N008(H008)
2.b Secondary CH2 refined with riding coordinates:
 C00I(H00A,H00B), C00J(H00C,H00D), C00K(H00E,H00F), C00L(H00G,H00H), C00M(H00I,
 H00J), C00N(H00K,H00L), C00O(H00M,H00N), C00P(H00O,H00P), C00R(H00T,H00U)
2.c Aromatic/amide H refined with riding coordinates:
 C00B(H00Z), C00C(H00), C00F(H0AA)
2.d Idealised Me refined as rotating group:
 C00Q(H00Q,H00R,H00S), C00S(H00V,H00W,H00X), C00T(H00Y,H,HA)
;
_smtbx_masks_special_details
;
A solvent mask was calculated and 71.3 electrons were 
found in a volume of 153.0\%A^3^ in 1 void per unit cell. 
This is consistent with the presence of 
1.7[C4H8O] per Formula Unit 
which account for 68 electrons 
per unit cell.
;
_olex2_submission_special_instructions 'No special instructions were received'

loop_
_space_group_symop_operation_xyz
'x, y, z'
'-y, x-y, z+1/3'
'-x+y, -x, z+2/3'
'y, x, -z'
'x-y, -y, -z+2/3'
'-x, -x+y, -z+1/3'

loop_
_atom_site_label
_atom_site_type_symbol
_atom_site_fract_x
_atom_site_fract_y
_atom_site_fract_z
_atom_site_U_iso_or_equiv
_atom_site_adp_type
_atom_site_occupancy
_atom_site_site_symmetry_order
_atom_site_calc_flag
_atom_site_refinement_flags_posn
_atom_site_refinement_flags_adp
_atom_site_refinement_flags_occupancy
_atom_site_disorder_assembly
_atom_site_disorder_group
V001 V 0.000000 0.36163(4) 0.666667 0.01424(14) Uani 1 2 d S T P . .
Cl02 Cl 0.45581(5) 0.77856(6) 0.60662(4) 0.02688(17) Uani 1 1 d . . . . .
Cl03 Cl -0.02913(7) -0.08614(6) 0.58662(4) 0.02936(18) Uani 1 1 d . . . . .
Cl04 Cl 0.40814(6) 0.80509(6) 0.76463(4) 0.02954(18) Uani 1 1 d . . . . .
O005 O 0.11761(14) 0.44526(15) 0.60904(10) 0.0173(4) Uani 1 1 d . . . . .
O006 O -0.02513(15) 0.25096(15) 0.60268(10) 0.0179(4) Uani 1 1 d . . . . .
O007 O 0.07697(15) 0.47057(15) 0.73308(10) 0.0178(4) Uani 1 1 d . . . . .
N008 N -0.01948(19) 0.32314(19) 0.46264(12) 0.0206(5) Uani 1 1 d . . . . .
H008 H -0.016554 0.313430 0.514689 0.025 Uiso 1 1 calc R . . . .
C009 C 0.1656(2) 0.5446(2) 0.70957(14) 0.0162(5) Uani 1 1 d . . . . .
C00A C 0.1870(2) 0.5309(2) 0.63869(14) 0.0158(5) Uani 1 1 d . . . . .
C00B C 0.2757(2) 0.6045(2) 0.60669(14) 0.0166(5) Uani 1 1 d . . . . .
H00Z H 0.289997 0.597212 0.558868 0.020 Uiso 1 1 calc R . . . .
C00C C -0.0251(2) 0.0926(2) 0.59432(14) 0.0187(5) Uani 1 1 d . . . . .
H00 H -0.041717 0.083852 0.545458 0.022 Uiso 1 1 calc R . . . .
C00D C -0.0131(2) 0.1776(2) 0.63056(14) 0.0171(5) Uani 1 1 d . . . . .
C00E C 0.3431(2) 0.6889(2) 0.64569(15) 0.0195(6) Uani 1 1 d . . . . .
C00F C 0.2329(2) 0.6288(2) 0.74774(15) 0.0197(5) Uani 1 1 d . . . . .
H0AA H 0.218644 0.637460 0.795280 0.024 Uiso 1 1 calc R . . . .
C00G C -0.0122(2) 0.0210(2) 0.63116(14) 0.0182(5) Uani 1 1 d . . . . .
C00H C 0.3225(2) 0.7011(2) 0.71529(15) 0.0200(6) Uani 1 1 d . . . . .
C00I C 0.0364(2) 0.2775(2) 0.42775(16) 0.0213(6) Uani 1 1 d . . . . .
H00A H 0.032474 0.283056 0.375845 0.026 Uiso 1 1 calc R . . . .
H00B H 0.002655 0.204564 0.439765 0.026 Uiso 1 1 calc R . . . .
C00J C 0.0388(3) 0.4652(2) 0.37276(16) 0.0254(6) Uani 1 1 d . . . . .
H00C H 0.083728 0.444614 0.349256 0.030 Uiso 1 1 calc R . . . .
H00D H -0.028412 0.428432 0.349733 0.030 Uiso 1 1 calc R . . . .
C00K C 0.0818(2) 0.5776(2) 0.36335(17) 0.0264(7) Uani 1 1 d . . . . .
H00E H 0.152335 0.613979 0.381076 0.032 Uiso 1 1 calc R . . . .
H00F H 0.041715 0.599629 0.391653 0.032 Uiso 1 1 calc R . . . .
C00L C -0.2980(2) 0.1087(3) 0.4427(2) 0.0347(8) Uani 1 1 d . . . . .
H00G H -0.330212 0.135816 0.474693 0.042 Uiso 1 1 calc R . . . .
H00H H -0.305414 0.126821 0.393690 0.042 Uiso 1 1 calc R . . . .
C00M C -0.1305(2) 0.2686(2) 0.44245(16) 0.0228(6) Uani 1 1 d . . . . .
H00I H -0.163895 0.301578 0.466741 0.027 Uiso 1 1 calc R . . . .
H00J H -0.136057 0.276023 0.390917 0.027 Uiso 1 1 calc R . . . .
C00N C 0.0281(2) 0.4357(2) 0.45042(15) 0.0228(6) Uani 1 1 d . . . . .
H00K H 0.095940 0.470464 0.472620 0.027 Uiso 1 1 calc R . . . .
H00L H -0.013706 0.459990 0.474163 0.027 Uiso 1 1 calc R . . . .
C00O C 0.1470(2) 0.3274(3) 0.44944(17) 0.0281(7) Uani 1 1 d . . . . .
H00M H 0.151953 0.330620 0.501655 0.034 Uiso 1 1 calc R . . . .
H00N H 0.183666 0.397532 0.431022 0.034 Uiso 1 1 calc R . . . .
C00P C 0.1959(3) 0.2688(3) 0.42111(19) 0.0307(7) Uani 1 1 d . . . . .
H00O H 0.264817 0.297934 0.441268 0.037 Uiso 1 1 calc R . . . .
H00P H 0.156158 0.197667 0.437348 0.037 Uiso 1 1 calc R . . . .
C00Q C 0.0805(3) 0.6049(3) 0.28605(19) 0.0326(8) Uani 1 1 d . . . . .
H00Q H 0.113435 0.576341 0.257159 0.049 Uiso 1 1 calc GR . . . .
H00R H 0.116944 0.678775 0.280875 0.049 Uiso 1 1 calc GR . . . .
H00S H 0.010306 0.577352 0.270413 0.049 Uiso 1 1 calc GR . . . .
C00R C -0.1858(2) 0.1578(3) 0.4607(2) 0.0337(8) Uani 1 1 d . . . . .
H00T H -0.178024 0.149513 0.511782 0.040 Uiso 1 1 calc R . . . .
H00U H -0.155674 0.123358 0.434186 0.040 Uiso 1 1 calc R . . . .
C00S C 0.2033(3) 0.2698(3) 0.34112(19) 0.0326(7) Uani 1 1 d . . . . .
H00V H 0.135179 0.237810 0.320691 0.049 Uiso 1 1 calc GR . . . .
H00W H 0.237059 0.232406 0.326501 0.049 Uiso 1 1 calc GR . . . .
H00X H 0.242517 0.339933 0.324498 0.049 Uiso 1 1 calc GR . . . .
C00T C -0.3515(3) -0.0041(4) 0.4495(3) 0.0588(13) Uani 1 1 d . . . . .
H00Y H -0.320736 -0.031370 0.417301 0.088 Uiso 1 1 calc GR . . . .
H H -0.423159 -0.032384 0.437428 0.088 Uiso 1 1 calc GR . . . .
HA H -0.345737 -0.022389 0.498245 0.088 Uiso 1 1 calc GR . . . .

loop_
_atom_site_aniso_label
_atom_site_aniso_U_11
_atom_site_aniso_U_22
_atom_site_aniso_U_33
_atom_site_aniso_U_23
_atom_site_aniso_U_13
_atom_site_aniso_U_12
V001 0.0153(3) 0.0152(2) 0.0122(3) 0.00001(12) 0.0000(2) 0.00764(15)
Cl02 0.0177(3) 0.0302(4) 0.0215(3) 0.0054(3) 0.0017(3) 0.0035(3)
Cl03 0.0466(5) 0.0253(4) 0.0234(3) -0.0040(3) 0.0000(3) 0.0234(4)
Cl04 0.0280(4) 0.0228(4) 0.0229(3) -0.0019(3) -0.0020(3) 0.0015(3)
O005 0.0164(9) 0.0195(10) 0.0139(9) -0.0018(7) 0.0000(7) 0.0073(8)
O006 0.0228(10) 0.0178(9) 0.0145(8) -0.0016(7) -0.0038(8) 0.0111(8)
O007 0.0185(9) 0.0149(9) 0.0158(9) -0.0011(7) 0.0033(7) 0.0052(8)
N008 0.0223(12) 0.0219(12) 0.0153(10) -0.0004(9) -0.0016(9) 0.0093(10)
C009 0.0171(13) 0.0174(13) 0.0148(12) 0.0020(10) 0.0011(10) 0.0091(11)
C00A 0.0178(13) 0.0183(13) 0.0133(12) 0.0000(10) -0.0008(10) 0.0104(11)
C00B 0.0167(13) 0.0218(13) 0.0125(11) 0.0023(10) 0.0006(10) 0.0105(11)
C00C 0.0217(14) 0.0198(14) 0.0157(12) -0.0016(11) 0.0005(11) 0.0112(11)
C00D 0.0150(12) 0.0182(13) 0.0167(13) -0.0007(10) 0.0008(10) 0.0072(11)
C00E 0.0152(13) 0.0202(13) 0.0208(13) 0.0075(11) 0.0017(10) 0.0071(11)
C00F 0.0223(14) 0.0202(14) 0.0160(12) 0.0019(11) 0.0026(10) 0.0101(12)
C00G 0.0186(13) 0.0158(13) 0.0193(14) -0.0022(10) 0.0029(10) 0.0080(11)
C00H 0.0211(13) 0.0181(13) 0.0195(13) -0.0016(11) -0.0050(11) 0.0088(11)
C00I 0.0224(14) 0.0206(14) 0.0205(13) 0.0005(11) -0.0006(11) 0.0106(12)
C00J 0.0298(16) 0.0281(16) 0.0167(13) 0.0045(11) 0.0020(12) 0.0132(13)
C00K 0.0237(15) 0.0274(16) 0.0278(15) 0.0045(12) 0.0045(12) 0.0125(13)
C00L 0.0189(15) 0.0334(19) 0.051(2) -0.0051(16) -0.0080(14) 0.0125(14)
C00M 0.0188(14) 0.0288(16) 0.0208(14) 0.0004(12) -0.0007(11) 0.0119(12)
C00N 0.0274(15) 0.0214(14) 0.0168(13) 0.0007(11) 0.0022(12) 0.0101(13)
C00O 0.0208(15) 0.0358(17) 0.0226(15) 0.0014(13) -0.0019(12) 0.0103(14)
C00P 0.0238(16) 0.0312(17) 0.0386(18) 0.0115(14) 0.0021(14) 0.0148(14)
C00Q 0.0242(15) 0.0348(18) 0.0351(18) 0.0169(15) 0.0014(13) 0.0120(14)
C00R 0.0213(16) 0.0261(17) 0.052(2) 0.0010(15) -0.0084(15) 0.0104(14)
C00S 0.0321(18) 0.0275(16) 0.0397(19) -0.0014(14) 0.0033(15) 0.0159(15)
C00T 0.027(2) 0.041(2) 0.101(4) -0.006(3) -0.004(2) 0.0123(18)

loop_
_atom_type_symbol
_atom_type_description
_atom_type_scat_dispersion_real
_atom_type_scat_dispersion_imag
_atom_type_scat_source
C C 0.0033 0.0016 'International Tables Vol C Tables 4.2.6.8 and 6.1.1.4'
H H 0.0000 0.0000 'International Tables Vol C Tables 4.2.6.8 and 6.1.1.4'
Cl Cl 0.1484 0.1585 'International Tables Vol C Tables 4.2.6.8 and 6.1.1.4'
N N 0.0061 0.0033 'International Tables Vol C Tables 4.2.6.8 and 6.1.1.4'
O O 0.0106 0.0060 'International Tables Vol C Tables 4.2.6.8 and 6.1.1.4'
V V 0.3005 0.5294 'International Tables Vol C Tables 4.2.6.8 and 6.1.1.4'

loop_
_geom_angle_atom_site_label_1
_geom_angle_atom_site_label_2
_geom_angle_atom_site_label_3
_geom_angle
_geom_angle_site_symmetry_1
_geom_angle_site_symmetry_3
_geom_angle_publ_flag
O005 V001 O005 157.44(13) 6_556 . ?
O005 V001 O006 111.26(9) 6_556 . ?
O005 V001 O006 86.39(8) . . ?
O005 V001 O006 86.39(8) 6_556 6_556 ?
O005 V001 O006 111.26(9) . 6_556 ?
O005 V001 O007 86.99(8) 6_556 . ?
O005 V001 O007 80.56(8) 6_556 6_556 ?
O005 V001 O007 80.56(8) . . ?
O005 V001 O007 86.99(8) . 6_556 ?
O006 V001 O006 79.99(11) 6_556 . ?
O007 V001 O006 156.12(9) . . ?
O007 V001 O006 86.21(8) 6_556 . ?
O007 V001 O006 86.21(8) . 6_556 ?
O007 V001 O006 156.13(9) 6_556 6_556 ?
O007 V001 O007 112.77(12) . 6_556 ?
C00A O005 V001 115.55(16) . . ?
C00D O006 V001 115.54(17) . . ?
C009 O007 V001 115.65(17) . . ?
C00I N008 H008 106.7 . . ?
C00I N008 C00M 111.9(2) . . ?
C00I N008 C00N 113.6(2) . . ?
C00M N008 H008 106.7 . . ?
C00N N008 H008 106.7 . . ?
C00N N008 C00M 110.8(2) . . ?
O007 C009 C00A 113.6(2) . . ?
O007 C009 C00F 125.6(3) . . ?
C00F C009 C00A 120.8(2) . . ?
O005 C00A C009 114.5(2) . . ?
O005 C00A C00B 125.9(2) . . ?
C00B C00A C009 119.6(2) . . ?
C00A C00B H00Z 120.5 . . ?
C00E C00B C00A 119.1(2) . . ?
C00E C00B H00Z 120.5 . . ?
C00D C00C H00 120.7 . . ?
C00G C00C H00 120.7 . . ?
C00G C00C C00D 118.6(3) . . ?
O006 C00D C00C 125.3(2) . . ?
O006 C00D C00D 114.44(14) . 6_556 ?
C00C C00D C00D 120.27(16) . 6_556 ?
C00B C00E Cl02 119.0(2) . . ?
C00H C00E Cl02 119.9(2) . . ?
C00H C00E C00B 121.0(3) . . ?
C009 C00F H0AA 120.5 . . ?
C009 C00F C00H 118.9(3) . . ?
C00H C00F H0AA 120.5 . . ?
C00C C00G Cl03 118.8(2) . . ?
C00G C00G Cl03 120.06(10) 6_556 . ?
C00G C00G C00C 121.09(16) 6_556 . ?
C00E C00H Cl04 121.0(2) . . ?
C00E C00H C00F 120.6(3) . . ?
C00F C00H Cl04 118.4(2) . . ?
N008 C00I H00A 108.9 . . ?
N008 C00I H00B 108.9 . . ?
N008 C00I C00O 113.3(2) . . ?
H00A C00I H00B 107.7 . . ?
C00O C00I H00A 108.9 . . ?
C00O C00I H00B 108.9 . . ?
H00C C00J H00D 107.9 . . ?
C00K C00J H00C 109.3 . . ?
C00K C00J H00D 109.3 . . ?
C00K C00J C00N 111.8(3) . . ?
C00N C00J H00C 109.3 . . ?
C00N C00J H00D 109.3 . . ?
C00J C00K H00E 109.3 . . ?
C00J C00K H00F 109.3 . . ?
C00J C00K C00Q 111.5(3) . . ?
H00E C00K H00F 108.0 . . ?
C00Q C00K H00E 109.3 . . ?
C00Q C00K H00F 109.3 . . ?
H00G C00L H00H 107.9 . . ?
C00R C00L H00G 109.2 . . ?
C00R C00L H00H 109.2 . . ?
C00T C00L H00G 109.2 . . ?
C00T C00L H00H 109.2 . . ?
C00T C00L C00R 112.2(3) . . ?
N008 C00M H00I 108.8 . . ?
N008 C00M H00J 108.8 . . ?
H00I C00M H00J 107.7 . . ?
C00R C00M N008 113.9(2) . . ?
C00R C00M H00I 108.8 . . ?
C00R C00M H00J 108.8 . . ?
N008 C00N C00J 113.8(2) . . ?
N008 C00N H00K 108.8 . . ?
N008 C00N H00L 108.8 . . ?
C00J C00N H00K 108.8 . . ?
C00J C00N H00L 108.8 . . ?
H00K C00N H00L 107.7 . . ?
C00I C00O H00M 109.4 . . ?
C00I C00O H00N 109.4 . . ?
C00I C00O C00P 111.0(3) . . ?
H00M C00O H00N 108.0 . . ?
C00P C00O H00M 109.4 . . ?
C00P C00O H00N 109.4 . . ?
C00O C00P H00O 108.8 . . ?
C00O C00P H00P 108.8 . . ?
H00O C00P H00P 107.7 . . ?
C00S C00P C00O 113.7(3) . . ?
C00S C00P H00O 108.8 . . ?
C00S C00P H00P 108.8 . . ?
C00K C00Q H00Q 109.5 . . ?
C00K C00Q H00R 109.5 . . ?
C00K C00Q H00S 109.5 . . ?
H00Q C00Q H00R 109.5 . . ?
H00Q C00Q H00S 109.5 . . ?
H00R C00Q H00S 109.5 . . ?
C00L C00R H00T 109.4 . . ?
C00L C00R H00U 109.4 . . ?
C00M C00R C00L 111.3(3) . . ?
C00M C00R H00T 109.4 . . ?
C00M C00R H00U 109.4 . . ?
H00T C00R H00U 108.0 . . ?
C00P C00S H00V 109.5 . . ?
C00P C00S H00W 109.5 . . ?
C00P C00S H00X 109.5 . . ?
H00V C00S H00W 109.5 . . ?
H00V C00S H00X 109.5 . . ?
H00W C00S H00X 109.5 . . ?
C00L C00T H00Y 109.5 . . ?
C00L C00T H 109.5 . . ?
C00L C00T HA 109.5 . . ?
H00Y C00T H 109.5 . . ?
H00Y C00T HA 109.5 . . ?
H C00T HA 109.5 . . ?

loop_
_geom_bond_atom_site_label_1
_geom_bond_atom_site_label_2
_geom_bond_distance
_geom_bond_site_symmetry_2
_geom_bond_publ_flag
V001 O005 1.9351(19) 6_556 ?
V001 O005 1.9351(19) . ?
V001 O006 1.953(2) . ?
V001 O006 1.953(2) 6_556 ?
V001 O007 1.941(2) . ?
V001 O007 1.9408(19) 6_556 ?
Cl02 C00E 1.738(3) . ?
Cl03 C00G 1.740(3) . ?
Cl04 C00H 1.738(3) . ?
O005 C00A 1.326(3) . ?
O006 C00D 1.330(3) . ?
O007 C009 1.332(3) . ?
N008 H008 1.0000 . ?
N008 C00I 1.497(4) . ?
N008 C00M 1.515(4) . ?
N008 C00N 1.511(4) . ?
C009 C00A 1.420(4) . ?
C009 C00F 1.381(4) . ?
C00A C00B 1.392(4) . ?
C00B H00Z 0.9500 . ?
C00B C00E 1.391(4) . ?
C00C H00 0.9500 . ?
C00C C00D 1.395(4) . ?
C00C C00G 1.389(4) . ?
C00D C00D 1.410(5) 6_556 ?
C00E C00H 1.388(4) . ?
C00F H0AA 0.9500 . ?
C00F C00H 1.397(4) . ?
C00G C00G 1.382(6) 6_556 ?
C00I H00A 0.9900 . ?
C00I H00B 0.9900 . ?
C00I C00O 1.519(4) . ?
C00J H00C 0.9900 . ?
C00J H00D 0.9900 . ?
C00J C00K 1.509(4) . ?
C00J C00N 1.521(4) . ?
C00K H00E 0.9900 . ?
C00K H00F 0.9900 . ?
C00K C00Q 1.524(5) . ?
C00L H00G 0.9900 . ?
C00L H00H 0.9900 . ?
C00L C00R 1.524(4) . ?
C00L C00T 1.496(6) . ?
C00M H00I 0.9900 . ?
C00M H00J 0.9900 . ?
C00M C00R 1.503(4) . ?
C00N H00K 0.9900 . ?
C00N H00L 0.9900 . ?
C00O H00M 0.9900 . ?
C00O H00N 0.9900 . ?
C00O C00P 1.520(5) . ?
C00P H00O 0.9900 . ?
C00P H00P 0.9900 . ?
C00P C00S 1.517(5) . ?
C00Q H00Q 0.9800 . ?
C00Q H00R 0.9800 . ?
C00Q H00S 0.9800 . ?
C00R H00T 0.9900 . ?
C00R H00U 0.9900 . ?
C00S H00V 0.9800 . ?
C00S H00W 0.9800 . ?
C00S H00X 0.9800 . ?
C00T H00Y 0.9800 . ?
C00T H 0.9800 . ?
C00T HA 0.9800 . ?

loop_
_smtbx_masks_void_nr
_smtbx_masks_void_average_x
_smtbx_masks_void_average_y
_smtbx_masks_void_average_z
_smtbx_masks_void_volume
_smtbx_masks_void_count_electrons
_smtbx_masks_void_content
1 0.000 0.294 0.167 153.0 71.3 '0.5 C4H8O'
2 0.294 0.000 0.833 153.0 71.3 ?
3 0.706 0.706 0.500 153.0 71.3 ?
